data_2218023
loop_
_publ_author_name
'Wang, Yun-Wu'

_publ_section_title
;
 9,10-Dimethyl-9,10-peroxy-9,10-dihydroanthracene
;
_journal_coeditor_code WW2092
_journal_issue 4
_journal_name_full 'Acta Crystallographica Section E'
_journal_page_first o660
_journal_paper_doi 10.1107/S1600536807068456
_journal_volume 64
_journal_year 2008
_chemical_formula_iupac 'C16 H14 O2'
_chemical_formula_moiety 'C16 H14 O2'
_chemical_formula_sum 'C16 H14 O2'
_chemical_formula_weight 238.29
_chemical_name_systematic
;
9,10-Dimethyl-9,10-peroxy-9,10-dihydroanthracene
;
_space_group_IT_number 36
_symmetry_cell_setting orthorhombic
_symmetry_space_group_name_Hall 'C 2c -2'
_symmetry_space_group_name_H-M 'C m c 21'
_cell_angle_alpha 90.0000
_cell_angle_beta 90.0000
_cell_angle_gamma 90.0000
_cell_formula_units_Z 4
_cell_length_a 12.9873(7)
_cell_length_b 11.0810(8)
_cell_length_c 8.8368(8)
_cell_measurement_reflns_used 2234
_cell_measurement_temperature 296.0(10)
_cell_measurement_theta_max 27.3
_cell_measurement_theta_min 2.4
_cell_volume 1271.72(16)
_computing_cell_refinement 'PROCESS-AUTO (Rigaku, 1998)'
_computing_data_collection 'PROCESS-AUTO (Rigaku, 1998)'
_computing_data_reduction 'CrystalStructure (Rigaku/MSC, 2004)'
_computing_molecular_graphics 'ORTEP-3 for Windows (Farrugia, 1997)'
_computing_publication_material 'CrystalStructure (Rigaku/MSC, 2004)'
_computing_structure_refinement 'CRYSTALS (Betteridge <i>et al.</i>,  2003)'
_computing_structure_solution 'SHELXS97 (Sheldrick, 1997)'
_diffrn_detector_area_resol_mean 10.00
_diffrn_measured_fraction_theta_full 1.000
_diffrn_measured_fraction_theta_max 1.000
_diffrn_measurement_device_type 'Rigaku R-AXIS RAPID'
_diffrn_measurement_method \w
_diffrn_radiation_type 'Mo K\a'
_diffrn_radiation_wavelength 0.71069
_diffrn_reflns_av_R_equivalents 0.083
_diffrn_reflns_limit_h_max 16
_diffrn_reflns_limit_h_min -16
_diffrn_reflns_limit_k_max 12
_diffrn_reflns_limit_k_min -14
_diffrn_reflns_limit_l_max 11
_diffrn_reflns_limit_l_min -11
_diffrn_reflns_number 5690
_diffrn_reflns_theta_full 27.00
_diffrn_reflns_theta_max 27.47
_exptl_absorpt_coefficient_mu 0.081
_exptl_absorpt_correction_T_max 0.976
_exptl_absorpt_correction_T_min 0.958
_exptl_absorpt_correction_type multi-scan
_exptl_absorpt_process_details '(ABSCOR; Higashi, 1995)'
_exptl_crystal_colour yellow
_exptl_crystal_density_diffrn 1.244
_exptl_crystal_density_method 'not measured'
_exptl_crystal_description chunk
_exptl_crystal_F_000 504.00
_exptl_crystal_size_max 0.40
_exptl_crystal_size_mid 0.35
_exptl_crystal_size_min 0.30
_refine_diff_density_max 0.23
_refine_diff_density_min -0.19
_refine_ls_extinction_coef 13E1(3)
_refine_ls_extinction_method '(Larson, 1970)'
_refine_ls_goodness_of_fit_ref 1.002
_refine_ls_hydrogen_treatment constr
_refine_ls_number_parameters 94
_refine_ls_number_reflns 699
_refine_ls_R_factor_gt 0.0421
_refine_ls_shift/su_max 0.0000
_refine_ls_structure_factor_coef Fsqd
_refine_ls_weighting_details 'w = 1/[0.0011Fo^2^ + \s(Fo^2^)]/(4Fo^2^)'
_refine_ls_weighting_scheme calc
_refine_ls_wR_factor_ref 0.1067
_reflns_number_gt 585
_reflns_number_total 812
_reflns_threshold_expression F^2^>2\s(F^2^)
_cod_data_source_file ww2092.cif
_cod_data_source_block I
_cod_database_code 2218023
_cod_database_fobs_code 2218023

loop_
_symmetry_equiv_pos_site_id
_symmetry_equiv_pos_as_xyz
1 +x,+y,+z
2 -x,+y,+z
3 +x,-y,1/2+z
4 -x,-y,1/2+z
5 1/2+x,1/2+y,+z
6 1/2-x,1/2+y,+z
7 1/2+x,1/2-y,1/2+z
8 1/2-x,1/2-y,1/2+z

loop_
_atom_site_type_symbol
_atom_site_label
_atom_site_fract_x
_atom_site_fract_y
_atom_site_fract_z
_atom_site_U_iso_or_equiv
_atom_site_adp_type
_atom_site_calc_flag
_atom_site_refinement_flags
_atom_site_occupancy
O O1 0.5000 0.1212(2) 0.7053(3) 0.0584(7) Uani d S 1.00
O O2 0.5000 0.1937(2) 0.8453(2) 0.0547(6) Uani d S 1.00
C C1 0.5000 0.1992(2) 0.5707(4) 0.0488(9) Uani d S 1.00
C C2 0.59500(13) 0.27732(18) 0.5847(2) 0.0466(6) Uani d . 1.00
C C3 0.67877(17) 0.2829(2) 0.4883(3) 0.0631(8) Uani d . 1.00
C C4 0.76037(19) 0.3580(2) 0.5212(3) 0.0750(10) Uani d . 1.00
C C5 0.75816(19) 0.4289(3) 0.6492(3) 0.0769(9) Uani d . 1.00
C C6 0.67600(18) 0.4228(2) 0.7475(3) 0.0655(8) Uani d . 1.00
C C7 0.59468(14) 0.3466(2) 0.7153(2) 0.0482(5) Uani d . 1.00
C C8 0.5000 0.3253(3) 0.8122(4) 0.0502(9) Uani d S 1.00
C C9 0.500000(10) 0.1104(4) 0.4404(5) 0.0734(12) Uani d S 1.00
C C10 0.500000(10) 0.3808(4) 0.9660(5) 0.0786(13) Uani d S 1.00
H H3 0.6800 0.2359 0.4011 0.076 Uiso c R 1.00
H H4 0.8170 0.3608 0.4569 0.090 Uiso c R 1.00
H H5 0.8125 0.4811 0.6693 0.092 Uiso c R 1.00
H H6 0.6753 0.4696 0.8349 0.079 Uiso c R 1.00
H H101 0.5603 0.3555 1.0201 0.094 Uiso c R 1.00
H H102 0.5000 0.4671 0.9567 0.094 Uiso c R 1.00
H H901 0.5604 0.0606 0.4462 0.088 Uiso c R 1.00
H H902 0.5000 0.1538 0.3464 0.088 Uiso c R 1.00

loop_
_atom_site_aniso_label
_atom_site_aniso_U_11
_atom_site_aniso_U_22
_atom_site_aniso_U_33
_atom_site_aniso_U_12
_atom_site_aniso_U_13
_atom_site_aniso_U_23
O1 0.0637(13) 0.0364(11) 0.0750(17) 0.0000 0.0000 0.0017(13)
O2 0.0565(13) 0.0537(13) 0.0538(15) 0.0000 0.0000 0.0087(11)
C1 0.0523(17) 0.0373(15) 0.057(2) 0.0000 0.0000 -0.0067(16)
C2 0.0403(12) 0.0385(10) 0.0608(15) 0.0054(8) 0.0021(10) 0.0028(10)
C3 0.0594(14) 0.0578(15) 0.072(2) 0.0127(11) 0.0150(14) 0.0089(14)
C4 0.0450(13) 0.081(2) 0.099(2) 0.0072(13) 0.0146(15) 0.032(2)
C5 0.0440(13) 0.0784(19) 0.108(2) -0.0167(13) -0.0131(16) 0.037(2)
C6 0.0569(14) 0.0614(15) 0.078(2) -0.0120(12) -0.0224(14) 0.0061(14)
C7 0.0400(10) 0.0440(10) 0.0606(14) 0.0016(8) -0.0061(10) 0.0019(12)
C8 0.0492(16) 0.0492(18) 0.052(2) 0.0000 0.0000 -0.0027(15)
C9 0.089(2) 0.054(2) 0.077(2) 0.0000 0.0000 -0.019(2)
C10 0.089(2) 0.089(2) 0.058(2) 0.0000 0.0000 -0.017(2)

loop_
_atom_type_symbol
_atom_type_description
_atom_type_scat_dispersion_real
_atom_type_scat_dispersion_imag
_atom_type_scat_source
C C 0.003 0.002
;
International Tables for Crystallography
(1992, Vol. C, Tables 4.2.6.8 and 6.1.1.4)
;
H H 0.000 0.000
;
International Tables for Crystallography
(1992, Vol. C, Table 6.1.1.4)
;
O O 0.011 0.006
;
International Tables for Crystallography
(1992, Vol. C, Tables 4.2.6.8 and 6.1.1.4)
;

loop_
_geom_angle_atom_site_label_1
_geom_angle_atom_site_label_2
_geom_angle_atom_site_label_3
_geom_angle_site_symmetry_1
_geom_angle_site_symmetry_3
_geom_angle
O2 O1 C1 . . 111.0(2)
O1 O2 C8 . . 111.6(2)
O1 C1 C2 . . 105.68(18)
O1 C1 C2 . 2_655 105.68(18)
O1 C1 C9 . . 103.5(2)
C2 C1 C2 . 2_655 109.3(2)
C2 C1 C9 . . 115.72(18)
C2 C1 C9 2_655 . 115.72(18)
C1 C2 C3 . . 128.1(2)
C1 C2 C7 . . 112.5(2)
C3 C2 C7 . . 119.37(19)
C2 C3 C4 . . 120.1(2)
C3 C4 C5 . . 120.1(2)
C4 C5 C6 . . 120.4(2)
C5 C6 C7 . . 119.4(2)
C2 C7 C6 . . 120.5(2)
C2 C7 C8 . . 112.7(2)
C6 C7 C8 . . 126.7(2)
O2 C8 C7 . . 105.30(19)
O2 C8 C7 . 2_655 105.30(19)
O2 C8 C10 . . 103.0(3)
C7 C8 C7 . 2_655 108.3(2)
C7 C8 C10 . . 116.76(19)
C7 C8 C10 2_655 . 116.75(19)
C2 C3 H3 . . 119.9
C4 C3 H3 . . 119.9
C3 C4 H4 . . 119.9
C5 C4 H4 . . 119.9
C4 C5 H5 . . 119.8
C6 C5 H5 . . 119.8
C5 C6 H6 . . 120.3
C7 C6 H6 . . 120.3
C1 C9 H901 . . 109.5
C1 C9 H901 . 2_655 109.5
C1 C9 H902 . . 109.5
H901 C9 H901 . 2_655 109.5
H901 C9 H902 . . 109.5
H901 C9 H902 2_655 . 109.5
C8 C10 H101 . . 109.5
C8 C10 H101 . 2_655 109.5
C8 C10 H102 . . 109.5
H101 C10 H101 . 2_655 109.4
H101 C10 H102 . . 109.5
H101 C10 H102 2_655 . 109.5

loop_
_geom_bond_atom_site_label_1
_geom_bond_atom_site_label_2
_geom_bond_site_symmetry_2
_geom_bond_distance
_geom_bond_publ_flag
O1 O2 . 1.475(3) ?
O1 C1 . 1.470(4) y
O2 C8 . 1.487(4) y
C1 C2 . 1.512(2) ?
C1 C2 2_655 1.512(2) ?
C1 C9 . 1.514(5) ?
C2 C3 . 1.383(3) ?
C2 C7 . 1.386(3) ?
C3 C4 . 1.378(3) ?
C4 C5 . 1.377(4) ?
C5 C6 . 1.378(3) ?
C6 C7 . 1.382(3) ?
C7 C8 . 1.517(3) ?
C8 C10 . 1.492(6) ?
C3 H3 . 0.930 ?
C4 H4 . 0.930 ?
C5 H5 . 0.930 ?
C6 H6 . 0.930 ?
C9 H901 . 0.960 ?
C9 H901 2_655 0.960 ?
C9 H902 . 0.960 ?
C10 H101 . 0.960 ?
C10 H101 2_655 0.960 ?
C10 H102 . 0.960 ?

loop_
_geom_hbond_atom_site_label_D
_geom_hbond_atom_site_label_H
_geom_hbond_atom_site_label_A
_geom_hbond_site_symmetry_A
_geom_hbond_distance_DH
_geom_hbond_distance_HA
_geom_hbond_distance_DA
_geom_hbond_angle_DHA
_geom_hbond_publ_flag
C4 H4 O2 7_554 0.930 2.643 3.526(2) 158.68 yes

loop_
_geom_torsion_atom_site_label_1
_geom_torsion_atom_site_label_2
_geom_torsion_atom_site_label_3
_geom_torsion_atom_site_label_4
_geom_torsion_site_symmetry_1
_geom_torsion_site_symmetry_3
_geom_torsion_site_symmetry_4
_geom_torsion
O2 O1 C1 C2 . . . 57.93(16)
O2 O1 C1 C2 . . 2_655 -57.93(16)
O1 O2 C8 C7 . . . -57.16(18)
O1 O2 C8 C7 . . 2_655 57.16(18)
O1 C1 C2 C3 . . . 118.2(2)
O1 C1 C2 C7 . . . -59.5(2)
O1 C1 C2 C3 . 2_655 2_655 -118.2(2)
O1 C1 C2 C7 . 2_655 2_655 59.5(2)
C2 C1 C2 C3 . 2_655 2_655 128.5(2)
C2 C1 C2 C7 . 2_655 2_655 -53.8(3)
C2 C1 C2 C3 2_655 . . -128.5(2)
C2 C1 C2 C7 2_655 . . 53.8(3)
C9 C1 C2 C3 . . . 4.3(4)
C9 C1 C2 C7 . . . -173.3(2)
C9 C1 C2 C3 . 2_655 2_655 -4.3(4)
C9 C1 C2 C7 . 2_655 2_655 173.3(2)
C1 C2 C3 C4 . . . -178.4(2)
C1 C2 C7 C6 . . . 179.4(2)
C1 C2 C7 C8 . . . 0.8(2)
C3 C2 C7 C6 . . . 1.5(3)
C3 C2 C7 C8 . . . -177.1(2)
C7 C2 C3 C4 . . . -0.8(3)
C2 C3 C4 C5 . . . -0.9(4)
C3 C4 C5 C6 . . . 1.9(4)
C4 C5 C6 C7 . . . -1.2(4)
C5 C6 C7 C2 . . . -0.5(3)
C5 C6 C7 C8 . . . 177.9(2)
C2 C7 C8 O2 . . . 57.3(2)
C2 C7 C8 C10 . . . 170.8(2)
C2 C7 C8 C7 . . 2_655 -55.0(3)
C6 C7 C8 O2 . . . -121.2(2)
C6 C7 C8 C10 . . . -7.7(4)
C6 C7 C8 C7 . . 2_655 126.5(2)
